data_4029160
loop_
_publ_author_name
'Li, Yang-Yang'
'Lu, Hai-Yan'
'Li, Meng'
'Li, Xiao-Jun'
'Chen, Chuan-Feng'

_publ_section_title
;
 Dihydroindeno[2,1-c]fluorene-Based Imide Dyes: Synthesis, Structures,
 Photophysical and Electrochemical Properties.
;
_journal_issue 5
_journal_name_full 'The Journal of organic chemistry'
_journal_page_first 2139
_journal_page_last 2147
_journal_paper_doi 10.1021/jo4028616
_journal_volume 79
_journal_year 2014
_chemical_formula_moiety 'C37 H31 N O4 S2'
_chemical_formula_sum 'C37 H31 N O4 S2'
_chemical_formula_weight 617.75
_chemical_name_systematic
; 
 ? 
;
_space_group_IT_number 14
_symmetry_cell_setting monoclinic
_symmetry_space_group_name_Hall '-P 2yn'
_symmetry_space_group_name_H-M 'P 1 21/n 1'
_atom_sites_solution_hydrogens geom
_atom_sites_solution_primary direct
_atom_sites_solution_secondary difmap
_audit_creation_method SHELXL-97
_cell_angle_alpha 90.00
_cell_angle_beta 100.886(4)
_cell_angle_gamma 90.00
_cell_formula_units_Z 4
_cell_length_a 17.041(5)
_cell_length_b 9.345(3)
_cell_length_c 19.211(6)
_cell_measurement_reflns_used 6709
_cell_measurement_temperature 173(2)
_cell_measurement_theta_max 27.48
_cell_measurement_theta_min 2.27
_cell_volume 3004.3(16)
_computing_cell_refinement 'CrystalClear (Rigaku Inc., 2007)'
_computing_data_collection 'CrystalClear (Rigaku Inc., 2007)'
_computing_data_reduction 'CrystalClear (Rigaku Inc., 2007)'
_computing_molecular_graphics 'Olex2 ver 1.1'
_computing_publication_material 'SHELX97 (Sheldrick, 2008)'
_computing_structure_refinement 'Olex2 ver 1.1'
_computing_structure_solution 'SHELXS-97 (Sheldrick, 2008)'
_diffrn_ambient_temperature 173(2)
_diffrn_measured_fraction_theta_full 0.997
_diffrn_measured_fraction_theta_max 0.997
_diffrn_measurement_device_type 'Saturn724+ CCD'
_diffrn_measurement_method '\w scans at fixed \c = 45\%'
_diffrn_radiation_monochromator graphite
_diffrn_radiation_source 'sealed tube'
_diffrn_radiation_type MoK\a
_diffrn_radiation_wavelength 0.71073
_diffrn_reflns_av_R_equivalents 0.0679
_diffrn_reflns_av_sigmaI/netI 0.0656
_diffrn_reflns_limit_h_max 17
_diffrn_reflns_limit_h_min -20
_diffrn_reflns_limit_k_max 11
_diffrn_reflns_limit_k_min -11
_diffrn_reflns_limit_l_max 22
_diffrn_reflns_limit_l_min -22
_diffrn_reflns_number 18100
_diffrn_reflns_theta_full 25.00
_diffrn_reflns_theta_max 25.00
_diffrn_reflns_theta_min 3.07
_exptl_absorpt_coefficient_mu 0.221
_exptl_absorpt_correction_T_max 1.0000
_exptl_absorpt_correction_T_min 0.6046
_exptl_absorpt_correction_type multi-scan
_exptl_absorpt_process_details 'CrystalClear (Rigaku Inc., 2007)'
_exptl_crystal_colour yellow
_exptl_crystal_density_diffrn 1.366
_exptl_crystal_density_method 'not measured'
_exptl_crystal_description rod
_exptl_crystal_F_000 1296
_exptl_crystal_size_max 0.25
_exptl_crystal_size_mid 0.10
_exptl_crystal_size_min 0.06
_refine_diff_density_max 0.255
_refine_diff_density_min -0.327
_refine_diff_density_rms 0.055
_refine_ls_extinction_method none
_refine_ls_goodness_of_fit_ref 1.101
_refine_ls_hydrogen_treatment constr
_refine_ls_matrix_type full
_refine_ls_number_parameters 420
_refine_ls_number_reflns 5260
_refine_ls_number_restraints 42
_refine_ls_restrained_S_all 1.113
_refine_ls_R_factor_all 0.1004
_refine_ls_R_factor_gt 0.0793
_refine_ls_shift/su_max 0.003
_refine_ls_shift/su_mean 0.000
_refine_ls_structure_factor_coef Fsqd
_refine_ls_weighting_details 'calc w=1/[\s^2^(Fo^2^)+(0.0566P)^2^+4.6185P] where P=(Fo^2^+2Fc^2^)/3'
_refine_ls_weighting_scheme calc
_refine_ls_wR_factor_gt 0.1621
_refine_ls_wR_factor_ref 0.1741
_reflns_number_gt 4327
_reflns_number_total 5260
_reflns_threshold_expression >2sigma(I)
_cod_data_source_file jo4028616_si_002.cif
_cod_data_source_block sa2888
_cod_original_cell_volume 3004.2(15)
_cod_original_sg_symbol_H-M P2(1)/n
_cod_database_code 4029160

loop_
_symmetry_equiv_pos_as_xyz
'x, y, z'
'-x+1/2, y+1/2, -z+1/2'
'-x, -y, -z'
'x-1/2, -y-1/2, z-1/2'

loop_
_atom_site_label
_atom_site_type_symbol
_atom_site_fract_x
_atom_site_fract_y
_atom_site_fract_z
_atom_site_U_iso_or_equiv
_atom_site_adp_type
_atom_site_occupancy
_atom_site_symmetry_multiplicity
_atom_site_calc_flag
_atom_site_refinement_flags
_atom_site_disorder_assembly
_atom_site_disorder_group
S1 S 0.98400(19) 0.6251(6) 0.0800(2) 0.0466(8) Uani 0.599(5) 1 d PDU A 1
S2 S 1.33806(6) -0.35585(12) 0.70533(7) 0.0483(3) Uani 1 1 d . . .
O1 O 0.73723(15) 0.5621(3) 0.50139(15) 0.0434(7) Uani 1 1 d . . .
O2 O 0.79823(16) 0.2165(3) 0.67208(14) 0.0440(7) Uani 1 1 d . . .
O3 O 1.14046(14) 0.3541(3) 0.28916(14) 0.0375(7) Uani 1 1 d . . .
O4 O 1.24993(15) -0.0318(3) 0.54260(15) 0.0409(7) Uani 1 1 d . . .
N1 N 0.75037(18) 0.3964(3) 0.59264(17) 0.0348(8) Uani 1 1 d . . .
C1 C 0.7719(2) 0.4627(4) 0.5336(2) 0.0330(9) Uani 1 1 d . . .
C2 C 0.8454(2) 0.3864(4) 0.52209(19) 0.0290(8) Uani 1 1 d . . .
C3 C 0.8655(2) 0.2861(4) 0.57522(18) 0.0280(8) Uani 1 1 d . . .
C4 C 0.8036(2) 0.2894(4) 0.6207(2) 0.0323(9) Uani 1 1 d . . .
C5 C 0.89126(19) 0.4040(4) 0.47122(18) 0.0251(8) Uani 1 1 d . . .
C6 C 0.96280(19) 0.3224(4) 0.47371(18) 0.0240(8) Uani 1 1 d . . .
C7 C 0.99454(19) 0.3657(4) 0.40959(18) 0.0234(7) Uani 1 1 d . . .
C8 C 0.9421(2) 0.4656(4) 0.37130(19) 0.0268(8) Uani 1 1 d . . .
C9 C 0.8747(2) 0.5007(4) 0.40873(19) 0.0288(8) Uani 1 1 d . . .
H9A H 0.8762 0.6024 0.4233 0.035 Uiso 1 1 calc R . .
H9B H 0.8222 0.4796 0.3785 0.035 Uiso 1 1 calc R . .
C10 C 0.9540(2) 0.5194(4) 0.3072(2) 0.0303(8) Uani 1 1 d . . .
H10 H 0.9165 0.5851 0.2821 0.036 Uiso 1 1 calc R . .
C11 C 1.0197(2) 0.4795(4) 0.27870(19) 0.0270(8) Uani 1 1 d . . .
C12 C 1.0748(2) 0.3839(4) 0.31870(19) 0.0283(8) Uani 1 1 d . . .
C13 C 1.0622(2) 0.3262(4) 0.38215(19) 0.0283(8) Uani 1 1 d . . .
H13 H 1.0994 0.2597 0.4071 0.034 Uiso 1 1 calc R . .
C14 C 1.0279(2) 0.5353(4) 0.2083(2) 0.0320(9) Uani 1 1 d . A .
C15 C 0.9621(2) 0.5541(5) 0.1549(2) 0.0417(10) Uani 1 1 d D . .
H15 H 0.9093 0.5293 0.1598 0.050 Uiso 0.599(5) 1 calc PR A 1
H15A H 0.9093 0.5267 0.1585 0.050 Uiso 0.401(5) 1 calc PR A 2
C16 C 1.0852(8) 0.640(3) 0.1217(7) 0.033(3) Uani 0.599(5) 1 d PDU A 1
H16 H 1.1256 0.6830 0.1007 0.040 Uiso 0.599(5) 1 calc PR A 1
C17 C 1.0979(2) 0.5814(5) 0.1883(2) 0.0472(11) Uani 1 1 d D . .
H17 H 1.1493 0.5732 0.2177 0.057 Uiso 0.599(5) 1 calc PR A 1
H17A H 1.1486 0.5779 0.2191 0.057 Uiso 0.401(5) 1 calc PR A 2
C18 C 1.1957(2) 0.2499(4) 0.3223(2) 0.0367(9) Uani 1 1 d . . .
H18A H 1.2172 0.2792 0.3711 0.055 Uiso 1 1 calc R . .
H18B H 1.2395 0.2410 0.2961 0.055 Uiso 1 1 calc R . .
H18C H 1.1686 0.1575 0.3225 0.055 Uiso 1 1 calc R . .
C19 C 0.98509(19) 0.2239(4) 0.52970(18) 0.0235(7) Uani 1 1 d . . .
C20 C 0.9335(2) 0.2055(4) 0.57954(18) 0.0264(8) Uani 1 1 d . . .
C21 C 0.9641(2) 0.0939(4) 0.63406(19) 0.0311(8) Uani 1 1 d . . .
H21A H 0.9746 0.1350 0.6824 0.037 Uiso 1 1 calc R . .
H21B H 0.9261 0.0134 0.6322 0.037 Uiso 1 1 calc R . .
C22 C 1.0397(2) 0.0476(4) 0.61221(18) 0.0268(8) Uani 1 1 d . . .
C23 C 1.0536(2) 0.1249(4) 0.55275(18) 0.0256(8) Uani 1 1 d . . .
C24 C 1.1251(2) 0.0991(4) 0.52883(19) 0.0270(8) Uani 1 1 d . . .
H24 H 1.1370 0.1511 0.4896 0.032 Uiso 1 1 calc R . .
C25 C 1.1786(2) -0.0030(4) 0.56270(19) 0.0294(8) Uani 1 1 d . . .
C26 C 1.1641(2) -0.0811(4) 0.62178(19) 0.0274(8) Uani 1 1 d . . .
C27 C 1.0929(2) -0.0537(4) 0.64443(19) 0.0287(8) Uani 1 1 d . . .
H27 H 1.0806 -0.1064 0.6833 0.034 Uiso 1 1 calc R . .
C28 C 1.2232(2) -0.1804(4) 0.6631(2) 0.0311(9) Uani 1 1 d . . .
C29 C 1.2227(3) -0.2144(4) 0.7355(2) 0.0445(11) Uani 1 1 d . . .
H29 H 1.1847 -0.1757 0.7607 0.053 Uiso 1 1 calc R . .
C30 C 1.2811(3) -0.3066(4) 0.7652(2) 0.0491(11) Uani 1 1 d . . .
H30 H 1.2890 -0.3392 0.8129 0.059 Uiso 1 1 calc R . .
C31 C 1.2838(2) -0.2517(4) 0.6406(2) 0.0368(9) Uani 1 1 d . . .
H31 H 1.2946 -0.2442 0.5940 0.044 Uiso 1 1 calc R . .
C32 C 1.2713(3) 0.0478(5) 0.4859(2) 0.0533(13) Uani 1 1 d . . .
H32A H 1.2728 0.1500 0.4976 0.080 Uiso 1 1 calc R . .
H32B H 1.2317 0.0312 0.4425 0.080 Uiso 1 1 calc R . .
H32C H 1.3240 0.0172 0.4784 0.080 Uiso 1 1 calc R . .
C33 C 0.6803(2) 0.4387(5) 0.6216(2) 0.0392(10) Uani 1 1 d . . .
H33A H 0.6703 0.5420 0.6126 0.047 Uiso 1 1 calc R . .
H33B H 0.6920 0.4242 0.6736 0.047 Uiso 1 1 calc R . .
C34 C 0.6056(2) 0.3560(5) 0.5904(2) 0.0400(10) Uani 1 1 d . . .
H34A H 0.6118 0.2559 0.6075 0.048 Uiso 1 1 calc R . .
H34B H 0.6000 0.3543 0.5382 0.048 Uiso 1 1 calc R . .
C35 C 0.5293(2) 0.4177(5) 0.6092(2) 0.0379(10) Uani 1 1 d . . .
H35 H 0.5237 0.5181 0.5909 0.045 Uiso 1 1 calc R . .
C36 C 0.4564(2) 0.3343(6) 0.5724(3) 0.0596(13) Uani 1 1 d . . .
H36A H 0.4606 0.2348 0.5887 0.089 Uiso 1 1 calc R . .
H36B H 0.4538 0.3369 0.5210 0.089 Uiso 1 1 calc R . .
H36C H 0.4080 0.3776 0.5837 0.089 Uiso 1 1 calc R . .
C37 C 0.5330(3) 0.4238(7) 0.6879(2) 0.0696(17) Uani 1 1 d . . .
H37A H 0.5765 0.4874 0.7095 0.104 Uiso 1 1 calc R . .
H37B H 0.5426 0.3275 0.7080 0.104 Uiso 1 1 calc R . .
H37C H 0.4822 0.4602 0.6976 0.104 Uiso 1 1 calc R . .
S1A S 1.0856(4) 0.6434(16) 0.1055(4) 0.0549(18) Uani 0.401(5) 1 d PDU A 2
C16A C 0.9819(8) 0.617(4) 0.0957(9) 0.058(8) Uani 0.401(5) 1 d PDU A 2
H16A H 0.9442 0.6434 0.0546 0.070 Uiso 0.401(5) 1 calc PR A 2

loop_
_atom_site_aniso_label
_atom_site_aniso_U_11
_atom_site_aniso_U_22
_atom_site_aniso_U_33
_atom_site_aniso_U_23
_atom_site_aniso_U_13
_atom_site_aniso_U_12
S1 0.0490(15) 0.0563(16) 0.0352(14) 0.0144(12) 0.0097(10) 0.0056(12)
S2 0.0398(6) 0.0378(6) 0.0625(8) 0.0107(6) -0.0023(5) 0.0073(5)
O1 0.0326(14) 0.0478(17) 0.0513(18) 0.0054(15) 0.0121(13) 0.0117(14)
O2 0.0399(16) 0.0577(19) 0.0378(17) 0.0058(15) 0.0162(13) 0.0004(14)
O3 0.0279(13) 0.0498(17) 0.0377(16) 0.0112(13) 0.0138(12) 0.0114(13)
O4 0.0295(14) 0.0439(16) 0.0514(18) 0.0170(14) 0.0128(13) 0.0110(12)
N1 0.0274(16) 0.0430(19) 0.0364(19) -0.0031(15) 0.0124(14) 0.0032(14)
C1 0.0270(19) 0.035(2) 0.036(2) -0.0064(19) 0.0047(17) -0.0038(17)
C2 0.0230(17) 0.032(2) 0.033(2) -0.0032(17) 0.0065(16) -0.0002(16)
C3 0.0260(18) 0.033(2) 0.0257(19) -0.0061(16) 0.0055(15) -0.0036(16)
C4 0.0263(19) 0.039(2) 0.032(2) -0.0043(18) 0.0053(17) -0.0025(17)
C5 0.0204(17) 0.0260(18) 0.029(2) -0.0033(15) 0.0042(15) -0.0051(14)
C6 0.0183(16) 0.0260(18) 0.0274(19) -0.0049(15) 0.0033(14) -0.0047(14)
C7 0.0207(16) 0.0229(17) 0.0257(19) -0.0042(15) 0.0018(14) -0.0030(14)
C8 0.0235(17) 0.0260(18) 0.031(2) 0.0018(16) 0.0046(15) -0.0011(15)
C9 0.0242(18) 0.0281(19) 0.034(2) -0.0015(17) 0.0049(16) -0.0015(15)
C10 0.0256(18) 0.030(2) 0.033(2) 0.0048(17) -0.0004(16) -0.0020(16)
C11 0.0242(17) 0.0287(19) 0.028(2) -0.0007(16) 0.0036(15) -0.0014(15)
C12 0.0229(18) 0.031(2) 0.032(2) -0.0039(16) 0.0068(16) -0.0022(15)
C13 0.0208(17) 0.032(2) 0.031(2) 0.0006(17) 0.0027(15) 0.0017(15)
C14 0.034(2) 0.030(2) 0.033(2) 0.0028(17) 0.0106(17) 0.0009(17)
C15 0.037(2) 0.055(3) 0.034(2) 0.008(2) 0.0061(18) 0.006(2)
C16 0.038(5) 0.044(6) 0.020(6) 0.012(5) 0.011(4) 0.000(4)
C17 0.036(2) 0.064(3) 0.042(3) 0.007(2) 0.0083(19) -0.007(2)
C18 0.0273(19) 0.046(2) 0.039(2) 0.0027(19) 0.0116(17) 0.0044(18)
C19 0.0220(17) 0.0242(17) 0.0242(19) -0.0032(15) 0.0046(14) -0.0046(14)
C20 0.0255(18) 0.0294(19) 0.0232(19) -0.0050(16) 0.0015(15) -0.0037(15)
C21 0.0277(19) 0.038(2) 0.029(2) 0.0008(17) 0.0079(16) -0.0047(16)
C22 0.0276(18) 0.0268(19) 0.0245(19) -0.0043(16) 0.0013(15) -0.0057(15)
C23 0.0242(17) 0.0235(18) 0.0258(19) -0.0038(15) -0.0034(15) -0.0039(14)
C24 0.0269(18) 0.0262(18) 0.0275(19) 0.0020(15) 0.0039(15) -0.0011(15)
C25 0.0243(18) 0.0295(19) 0.033(2) -0.0013(17) 0.0030(16) 0.0015(15)
C26 0.0281(18) 0.0237(18) 0.027(2) -0.0011(16) -0.0036(15) -0.0026(15)
C27 0.0299(19) 0.0271(19) 0.027(2) -0.0003(16) -0.0008(16) -0.0071(16)
C28 0.034(2) 0.0220(18) 0.034(2) -0.0038(16) -0.0016(17) -0.0056(16)
C29 0.054(3) 0.037(2) 0.040(2) 0.012(2) 0.004(2) 0.013(2)
C30 0.063(3) 0.036(2) 0.044(3) 0.014(2) 0.002(2) 0.012(2)
C31 0.032(2) 0.031(2) 0.044(2) 0.0045(19) -0.0001(18) 0.0007(17)
C32 0.038(2) 0.064(3) 0.065(3) 0.026(3) 0.026(2) 0.015(2)
C33 0.029(2) 0.054(3) 0.039(2) -0.011(2) 0.0171(18) -0.0001(19)
C34 0.033(2) 0.046(2) 0.043(2) -0.005(2) 0.0138(19) -0.0003(19)
C35 0.029(2) 0.050(2) 0.036(2) 0.006(2) 0.0093(17) 0.0047(18)
C36 0.032(2) 0.072(3) 0.074(4) -0.003(3) 0.010(2) 0.000(2)
C37 0.036(2) 0.132(5) 0.044(3) -0.004(3) 0.016(2) 0.018(3)
S1A 0.058(3) 0.070(3) 0.040(3) 0.020(3) 0.0155(19) 0.004(2)
C16A 0.051(9) 0.067(10) 0.057(11) 0.007(8) 0.011(7) 0.010(7)

loop_
_atom_type_symbol
_atom_type_description
_atom_type_scat_dispersion_real
_atom_type_scat_dispersion_imag
_atom_type_scat_source
C C 0.0033 0.0016 'International Tables Vol C Tables 4.2.6.8 and 6.1.1.4'
H H 0.0000 0.0000 'International Tables Vol C Tables 4.2.6.8 and 6.1.1.4'
N N 0.0061 0.0033 'International Tables Vol C Tables 4.2.6.8 and 6.1.1.4'
O O 0.0106 0.0060 'International Tables Vol C Tables 4.2.6.8 and 6.1.1.4'
S S 0.1246 0.1234 'International Tables Vol C Tables 4.2.6.8 and 6.1.1.4'

loop_
_geom_angle_atom_site_label_1
_geom_angle_atom_site_label_2
_geom_angle_atom_site_label_3
_geom_angle
C15 S1 C16 89.9(4)
C30 S2 C31 92.2(2)
C12 O3 C18 118.5(3)
C25 O4 C32 118.8(3)
C4 N1 C1 112.4(3)
C4 N1 C33 124.5(3)
C1 N1 C33 123.1(3)
O1 C1 N1 125.3(3)
O1 C1 C2 129.4(4)
N1 C1 C2 105.3(3)
C5 C2 C3 120.8(3)
C5 C2 C1 130.9(3)
C3 C2 C1 108.2(3)
C20 C3 C2 120.5(3)
C20 C3 C4 131.2(3)
C2 C3 C4 108.4(3)
O2 C4 N1 125.0(3)
O2 C4 C3 129.3(3)
N1 C4 C3 105.6(3)
C2 C5 C6 120.6(3)
C2 C5 C9 127.0(3)
C6 C5 C9 112.4(3)
C19 C6 C5 118.5(3)
C19 C6 C7 135.9(3)
C5 C6 C7 105.5(3)
C8 C7 C13 117.7(3)
C8 C7 C6 108.7(3)
C13 C7 C6 133.6(3)
C10 C8 C7 121.7(3)
C10 C8 C9 127.0(3)
C7 C8 C9 111.3(3)
C5 C9 C8 102.0(3)
C5 C9 H9A 111.4
C8 C9 H9A 111.4
C5 C9 H9B 111.4
C8 C9 H9B 111.4
H9A C9 H9B 109.2
C8 C10 C11 121.3(3)
C8 C10 H10 119.3
C11 C10 H10 119.3
C10 C11 C12 117.3(3)
C10 C11 C14 119.2(3)
C12 C11 C14 123.5(3)
O3 C12 C13 123.9(3)
O3 C12 C11 114.4(3)
C13 C12 C11 121.8(3)
C12 C13 C7 120.1(3)
C12 C13 H13 119.9
C7 C13 H13 119.9
C15 C14 C17 112.0(3)
C15 C14 C11 121.4(3)
C17 C14 C11 126.6(3)
C16A C15 C14 112.1(7)
C16A C15 S1 2.7(14)
C14 C15 S1 113.8(3)
C16A C15 H15 124.7
C14 C15 H15 123.1
S1 C15 H15 123.1
C16A C15 H15A 123.9
C14 C15 H15A 123.9
S1 C15 H15A 122.2
H15 C15 H15A 2.1
C17 C16 S1 111.2(8)
C17 C16 H16 124.4
S1 C16 H16 124.4
C16 C17 C14 112.9(6)
C16 C17 S1A 3.8(18)
C14 C17 S1A 114.3(4)
C16 C17 H17 123.6
C14 C17 H17 123.6
S1A C17 H17 122.0
C16 C17 H17A 124.1
C14 C17 H17A 122.9
S1A C17 H17A 122.9
H17 C17 H17A 3.3
O3 C18 H18A 109.5
O3 C18 H18B 109.5
H18A C18 H18B 109.5
O3 C18 H18C 109.5
H18A C18 H18C 109.5
H18B C18 H18C 109.5
C6 C19 C20 118.6(3)
C6 C19 C23 135.6(3)
C20 C19 C23 105.9(3)
C3 C20 C19 120.9(3)
C3 C20 C21 127.1(3)
C19 C20 C21 112.0(3)
C22 C21 C20 102.1(3)
C22 C21 H21A 111.3
C20 C21 H21A 111.3
C22 C21 H21B 111.3
C20 C21 H21B 111.3
H21A C21 H21B 109.2
C27 C22 C23 121.4(3)
C27 C22 C21 127.2(3)
C23 C22 C21 111.4(3)
C24 C23 C22 117.8(3)
C24 C23 C19 133.7(3)
C22 C23 C19 108.5(3)
C25 C24 C23 119.8(3)
C25 C24 H24 120.1
C23 C24 H24 120.1
O4 C25 C24 122.7(3)
O4 C25 C26 115.1(3)
C24 C25 C26 122.1(3)
C27 C26 C25 116.9(3)
C27 C26 C28 119.5(3)
C25 C26 C28 123.3(3)
C22 C27 C26 121.8(3)
C22 C27 H27 119.1
C26 C27 H27 119.1
C31 C28 C29 110.1(4)
C31 C28 C26 127.8(4)
C29 C28 C26 122.1(3)
C30 C29 C28 114.3(4)
C30 C29 H29 122.8
C28 C29 H29 122.8
C29 C30 S2 110.7(3)
C29 C30 H30 124.7
S2 C30 H30 124.7
C28 C31 S2 112.6(3)
C28 C31 H31 123.7
S2 C31 H31 123.7
O4 C32 H32A 109.5
O4 C32 H32B 109.5
H32A C32 H32B 109.5
O4 C32 H32C 109.5
H32A C32 H32C 109.5
H32B C32 H32C 109.5
N1 C33 C34 113.5(3)
N1 C33 H33A 108.9
C34 C33 H33A 108.9
N1 C33 H33B 108.9
C34 C33 H33B 108.9
H33A C33 H33B 107.7
C33 C34 C35 113.9(3)
C33 C34 H34A 108.8
C35 C34 H34A 108.8
C33 C34 H34B 108.8
C35 C34 H34B 108.8
H34A C34 H34B 107.7
C37 C35 C36 111.2(4)
C37 C35 C34 112.1(3)
C36 C35 C34 110.7(4)
C37 C35 H35 107.5
C36 C35 H35 107.5
C34 C35 H35 107.5
C35 C36 H36A 109.5
C35 C36 H36B 109.5
H36A C36 H36B 109.5
C35 C36 H36C 109.5
H36A C36 H36C 109.5
H36B C36 H36C 109.5
C35 C37 H37A 109.5
C35 C37 H37B 109.5
H37A C37 H37B 109.5
C35 C37 H37C 109.5
H37A C37 H37C 109.5
H37B C37 H37C 109.5
C17 S1A C16A 89.9(6)
C15 C16A S1A 111.7(9)
C15 C16A H16A 124.2
S1A C16A H16A 124.2

loop_
_geom_bond_atom_site_label_1
_geom_bond_atom_site_label_2
_geom_bond_distance
S1 C15 1.688(5)
S1 C16 1.764(10)
S2 C30 1.703(5)
S2 C31 1.707(4)
O1 C1 1.208(5)
O2 C4 1.217(4)
O3 C12 1.375(4)
O3 C18 1.419(4)
O4 C25 1.370(4)
O4 C32 1.423(5)
N1 C4 1.390(5)
N1 C1 1.400(5)
N1 C33 1.463(4)
C1 C2 1.493(5)
C2 C5 1.372(5)
C2 C3 1.380(5)
C3 C20 1.371(5)
C3 C4 1.492(5)
C5 C6 1.431(5)
C5 C9 1.487(5)
C6 C19 1.413(5)
C6 C7 1.492(5)
C7 C8 1.401(5)
C7 C13 1.405(5)
C8 C10 1.379(5)
C8 C9 1.502(5)
C9 H9A 0.9900
C9 H9B 0.9900
C10 C11 1.387(5)
C10 H10 0.9500
C11 C12 1.413(5)
C11 C14 1.480(5)
C12 C13 1.387(5)
C13 H13 0.9500
C14 C15 1.381(5)
C14 C17 1.391(5)
C15 C16A 1.379(10)
C15 H15 0.9500
C15 H15A 0.9500
C16 C17 1.370(9)
C16 H16 0.9500
C17 S1A 1.669(7)
C17 H17 0.9500
C17 H17A 0.9500
C18 H18A 0.9800
C18 H18B 0.9800
C18 H18C 0.9800
C19 C20 1.427(5)
C19 C23 1.489(5)
C20 C21 1.500(5)
C21 C22 1.491(5)
C21 H21A 0.9900
C21 H21B 0.9900
C22 C27 1.374(5)
C22 C23 1.409(5)
C23 C24 1.403(5)
C24 C25 1.393(5)
C24 H24 0.9500
C25 C26 1.410(5)
C26 C27 1.388(5)
C26 C28 1.485(5)
C27 H27 0.9500
C28 C31 1.366(5)
C28 C29 1.428(5)
C29 C30 1.358(6)
C29 H29 0.9500
C30 H30 0.9500
C31 H31 0.9500
C32 H32A 0.9800
C32 H32B 0.9800
C32 H32C 0.9800
C33 C34 1.513(5)
C33 H33A 0.9900
C33 H33B 0.9900
C34 C35 1.526(5)
C34 H34A 0.9900
C34 H34B 0.9900
C35 C37 1.503(6)
C35 C36 1.523(6)
C35 H35 1.0000
C36 H36A 0.9800
C36 H36B 0.9800
C36 H36C 0.9800
C37 H37A 0.9800
C37 H37B 0.9800
C37 H37C 0.9800
S1A C16A 1.758(10)
C16A H16A 0.9500

loop_
_geom_torsion_atom_site_label_1
_geom_torsion_atom_site_label_2
_geom_torsion_atom_site_label_3
_geom_torsion_atom_site_label_4
_geom_torsion
C4 N1 C1 O1 -177.1(4)
C33 N1 C1 O1 1.7(6)
C4 N1 C1 C2 1.8(4)
C33 N1 C1 C2 -179.5(3)
O1 C1 C2 C5 -2.7(7)
N1 C1 C2 C5 178.5(4)
O1 C1 C2 C3 176.0(4)
N1 C1 C2 C3 -2.8(4)
C5 C2 C3 C20 2.3(5)
C1 C2 C3 C20 -176.6(3)
C5 C2 C3 C4 -178.4(3)
C1 C2 C3 C4 2.7(4)
C1 N1 C4 O2 179.8(4)
C33 N1 C4 O2 1.0(6)
C1 N1 C4 C3 -0.2(4)
C33 N1 C4 C3 -178.9(3)
C20 C3 C4 O2 -2.4(7)
C2 C3 C4 O2 178.4(4)
C20 C3 C4 N1 177.5(4)
C2 C3 C4 N1 -1.6(4)
C3 C2 C5 C6 -2.4(5)
C1 C2 C5 C6 176.1(3)
C3 C2 C5 C9 176.1(3)
C1 C2 C5 C9 -5.4(6)
C2 C5 C6 C19 -0.1(5)
C9 C5 C6 C19 -178.8(3)
C2 C5 C6 C7 178.0(3)
C9 C5 C6 C7 -0.7(4)
C19 C6 C7 C8 176.4(4)
C5 C6 C7 C8 -1.3(4)
C19 C6 C7 C13 -2.8(7)
C5 C6 C7 C13 179.5(4)
C13 C7 C8 C10 2.8(5)
C6 C7 C8 C10 -176.6(3)
C13 C7 C8 C9 -177.9(3)
C6 C7 C8 C9 2.7(4)
C2 C5 C9 C8 -176.4(3)
C6 C5 C9 C8 2.2(4)
C10 C8 C9 C5 176.3(3)
C7 C8 C9 C5 -3.0(4)
C7 C8 C10 C11 -1.7(5)
C9 C8 C10 C11 179.1(3)
C8 C10 C11 C12 -1.3(5)
C8 C10 C11 C14 177.3(3)
C18 O3 C12 C13 5.1(5)
C18 O3 C12 C11 -174.7(3)
C10 C11 C12 O3 -177.0(3)
C14 C11 C12 O3 4.4(5)
C10 C11 C12 C13 3.2(5)
C14 C11 C12 C13 -175.4(3)
O3 C12 C13 C7 178.1(3)
C11 C12 C13 C7 -2.1(5)
C8 C7 C13 C12 -0.9(5)
C6 C7 C13 C12 178.3(3)
C10 C11 C14 C15 -36.7(5)
C12 C11 C14 C15 141.9(4)
C10 C11 C14 C17 139.7(4)
C12 C11 C14 C17 -41.7(6)
C17 C14 C15 C16A -1.6(17)
C11 C14 C15 C16A 175.3(17)
C17 C14 C15 S1 0.7(5)
C11 C14 C15 S1 177.6(4)
C16 S1 C15 C16A 49(25)
C16 S1 C15 C14 -2.8(11)
C15 S1 C16 C17 4.2(18)
S1 C16 C17 C14 -5(2)
S1 C16 C17 S1A 108(15)
C15 C14 C17 C16 2.6(15)
C11 C14 C17 C16 -174.1(14)
C15 C14 C17 S1A -1.3(8)
C11 C14 C17 S1A -178.0(7)
C5 C6 C19 C20 2.7(5)
C7 C6 C19 C20 -174.7(3)
C5 C6 C19 C23 -177.6(4)
C7 C6 C19 C23 5.0(7)
C2 C3 C20 C19 0.4(5)
C4 C3 C20 C19 -178.7(3)
C2 C3 C20 C21 179.3(3)
C4 C3 C20 C21 0.2(6)
C6 C19 C20 C3 -2.9(5)
C23 C19 C20 C3 177.3(3)
C6 C19 C20 C21 178.1(3)
C23 C19 C20 C21 -1.7(4)
C3 C20 C21 C22 -178.7(3)
C19 C20 C21 C22 0.3(4)
C20 C21 C22 C27 179.7(3)
C20 C21 C22 C23 1.4(4)
C27 C22 C23 C24 -2.3(5)
C21 C22 C23 C24 176.1(3)
C27 C22 C23 C19 179.1(3)
C21 C22 C23 C19 -2.5(4)
C6 C19 C23 C24 4.5(7)
C20 C19 C23 C24 -175.8(4)
C6 C19 C23 C22 -177.2(4)
C20 C19 C23 C22 2.5(4)
C22 C23 C24 C25 1.6(5)
C19 C23 C24 C25 179.7(3)
C32 O4 C25 C24 1.5(5)
C32 O4 C25 C26 -176.6(4)
C23 C24 C25 O4 -179.1(3)
C23 C24 C25 C26 -1.0(5)
O4 C25 C26 C27 179.2(3)
C24 C25 C26 C27 1.1(5)
O4 C25 C26 C28 4.1(5)
C24 C25 C26 C28 -174.0(3)
C23 C22 C27 C26 2.4(5)
C21 C22 C27 C26 -175.7(3)
C25 C26 C27 C22 -1.7(5)
C28 C26 C27 C22 173.6(3)
C27 C26 C28 C31 159.7(4)
C25 C26 C28 C31 -25.3(6)
C27 C26 C28 C29 -20.0(5)
C25 C26 C28 C29 155.0(4)
C31 C28 C29 C30 0.4(5)
C26 C28 C29 C30 -179.8(4)
C28 C29 C30 S2 -0.5(5)
C31 S2 C30 C29 0.3(4)
C29 C28 C31 S2 -0.1(4)
C26 C28 C31 S2 -179.9(3)
C30 S2 C31 C28 -0.1(3)
C4 N1 C33 C34 -90.0(5)
C1 N1 C33 C34 91.4(5)
N1 C33 C34 C35 -168.8(3)
C33 C34 C35 C37 -58.6(5)
C33 C34 C35 C36 176.6(4)
C16 C17 S1A C16A -66(13)
C14 C17 S1A C16A 2.8(14)
C14 C15 C16A S1A 4(3)
S1 C15 C16A S1A -126(26)
C17 S1A C16A C15 -4(2)
